data_7236149
loop_
_publ_author_name
'Jim\'enez-P\'erez, V\'ictor M.'
'Garc\'ia-L\'opez, Mar\'ia C.'
'Mu\~noz-Flores, Blanca M.'
'Chan-Navarro, Rodrigo'
'Berrones-Reyes, Jessica C.'
'Dias, H. V. Rasika'
'Moggio, Ivana'
'Arias, Eduardo'
'Serrano-Mireles, Jes\'us A.'
'Chavez-Reyes, Arturo'

_publ_section_title
;
 New application of fluorescent organotin compounds derived from Schiff
 bases: synthesis, X-ray structures, photophysical properties,
 cytotoxicity and fluorescent bioimaging
;
_journal_issue 28
_journal_name_full 'Journal of Materials Chemistry B'
_journal_page_first 5731
_journal_paper_doi 10.1039/C5TB00717H
_journal_volume 3
_journal_year 2015
_chemical_formula_moiety 'C30 H22 N2 O2 Sn'
_chemical_formula_sum 'C30 H22 N2 O2 Sn'
_chemical_formula_weight 561.19
_space_group_crystal_system monoclinic
_space_group_IT_number 14
_space_group_name_Hall '-P 2ybc'
_space_group_name_H-M_alt 'P 1 21/c 1'
_atom_sites_solution_hydrogens geom
_atom_sites_solution_primary direct
_atom_sites_solution_secondary difmap
_audit_creation_date 2015-04-15
_audit_creation_method
;
Olex2 1.2
(compiled 2015.01.26 svn.r3150 for OlexSys, GUI svn.r4998)
;
_audit_update_record
;
2015-04-15 deposited with the CCDC.
2015-06-08 downloaded from the CCDC.
;
_cell_angle_alpha 90.00
_cell_angle_beta 93.0780(10)
_cell_angle_gamma 90.00
_cell_formula_units_Z 4
_cell_length_a 9.8450(12)
_cell_length_b 8.6454(10)
_cell_length_c 28.744(3)
_cell_measurement_reflns_used 9884
_cell_measurement_temperature 100(2)
_cell_measurement_theta_max 28.31
_cell_measurement_theta_min 2.45
_cell_volume 2443.0(5)
_computing_cell_refinement 'SAINT v7.68A (Bruker, 2009)'
_computing_data_collection 'Bruker SMART'
_computing_data_reduction 'SAINT v7.68A (Bruker, 2009)'
_computing_molecular_graphics 'Olex2 (Dolomanov et al., 2009)'
_computing_publication_material 'Olex2 (Dolomanov et al., 2009)'
_computing_structure_refinement 'ShelXL (Sheldrick, 2008)'
_computing_structure_solution 'ShelXS (Sheldrick, 2008)'
_diffrn_ambient_temperature 100.15
_diffrn_measured_fraction_theta_full 0.999
_diffrn_measured_fraction_theta_max 0.999
_diffrn_measurement_device_type 'CCD area detector'
_diffrn_measurement_method 'phi and omega scans'
_diffrn_radiation_monochromator graphite
_diffrn_radiation_type MoK\a
_diffrn_radiation_wavelength 0.71073
_diffrn_reflns_av_R_equivalents 0.0266
_diffrn_reflns_av_unetI/netI 0.0232
_diffrn_reflns_limit_h_max 13
_diffrn_reflns_limit_h_min -13
_diffrn_reflns_limit_k_max 11
_diffrn_reflns_limit_k_min -11
_diffrn_reflns_limit_l_max 38
_diffrn_reflns_limit_l_min -38
_diffrn_reflns_number 23387
_diffrn_reflns_theta_full 28.33
_diffrn_reflns_theta_max 28.33
_diffrn_reflns_theta_min 1.42
_diffrn_source 'fine-focus sealed tube'
_exptl_absorpt_coefficient_mu 1.076
_exptl_absorpt_correction_T_max 0.7450
_exptl_absorpt_correction_T_min 0.6303
_exptl_absorpt_correction_type multi-scan
_exptl_absorpt_process_details SADABS
_exptl_crystal_colour yellow
_exptl_crystal_density_diffrn 1.526
_exptl_crystal_density_method 'not measured'
_exptl_crystal_description prism
_exptl_crystal_F_000 1128
_exptl_crystal_size_max 0.12
_exptl_crystal_size_mid 0.11
_exptl_crystal_size_min 0.1
_refine_diff_density_max 1.552
_refine_diff_density_min -0.656
_refine_diff_density_rms 0.095
_refine_ls_extinction_method none
_refine_ls_goodness_of_fit_ref 1.065
_refine_ls_hydrogen_treatment constr
_refine_ls_matrix_type full
_refine_ls_number_parameters 316
_refine_ls_number_reflns 6086
_refine_ls_number_restraints 0
_refine_ls_restrained_S_all 1.065
_refine_ls_R_factor_all 0.0310
_refine_ls_R_factor_gt 0.0287
_refine_ls_shift/su_max 0.001
_refine_ls_shift/su_mean 0.000
_refine_ls_structure_factor_coef Fsqd
_refine_ls_weighting_details 'calc w=1/[\s^2^(Fo^2^)+(0.0441P)^2^+1.3955P] where P=(Fo^2^+2Fc^2^)/3'
_refine_ls_weighting_scheme calc
_refine_ls_wR_factor_gt 0.0730
_refine_ls_wR_factor_ref 0.0748
_reflns_number_gt 5628
_reflns_number_total 6086
_reflns_threshold_expression >2sigma(I)
_cod_data_source_file c5tb00717h2.cif
_cod_data_source_block dias799m
_cod_database_code 7236149
_olex2_refinement_description
;
1. Fixed Uiso
 At 1.2 times of:
  All C(H) groups
2.a Aromatic/amide H refined with riding coordinates:
 C2(H2), C6(H6), C7(H7), C8(H8), C9(H9), C10(H10), C11(H11), C12(H12),
 C14(H14), C15(H15), C16(H16), C17(H17), C20(H20), C21(H21), C22(H22), C23(H23),
  C24(H24), C26(H26), C27(H27), C28(H28), C29(H29), C30(H30)
;
_olex2_submission_special_instructions 'No special instructions were received'

loop_
_space_group_symop_id
_space_group_symop_operation_xyz
1 'x, y, z'
2 '-x, y+1/2, -z+1/2'
3 '-x, -y, -z'
4 'x, -y-1/2, z-1/2'

loop_
_atom_site_label
_atom_site_type_symbol
_atom_site_fract_x
_atom_site_fract_y
_atom_site_fract_z
_atom_site_U_iso_or_equiv
_atom_site_adp_type
_atom_site_occupancy
_atom_site_calc_flag
_atom_site_refinement_flags_posn
Sn Sn 0.895968(11) 0.181823(13) 0.115715(4) 0.01442(5) Uani 1 d .
O1 O 0.84416(13) 0.30093(15) 0.17676(5) 0.0173(3) Uani 1 d .
O2 O 0.86833(13) 0.09382(16) 0.04863(5) 0.0216(3) Uani 1 d .
N1 N 0.69979(15) 0.28285(18) 0.09953(5) 0.0161(3) Uani 1 d .
N2 N 0.64498(15) 0.37022(19) 0.13512(5) 0.0174(3) Uani 1 d .
C1 C 0.72730(17) 0.3722(2) 0.17243(6) 0.0151(3) Uani 1 d .
C2 C 0.62275(18) 0.2724(2) 0.06137(6) 0.0172(3) Uani 1 d .
H2 H 0.5386 0.3262 0.0611 0.021 Uiso 1 calc R
C3 C 0.65004(19) 0.1897(2) 0.01996(7) 0.0163(3) Uani 1 d .
C4 C 0.76857(18) 0.1004(2) 0.01638(6) 0.0173(3) Uani 1 d .
C5 C 0.68235(17) 0.4592(2) 0.21337(6) 0.0152(3) Uani 1 d .
C6 C 0.74293(18) 0.4290(2) 0.25743(6) 0.0181(3) Uani 1 d .
H6 H 0.8151 0.3563 0.2609 0.022 Uiso 1 calc R
C7 C 0.6977(2) 0.5053(2) 0.29625(7) 0.0220(4) Uani 1 d .
H7 H 0.7381 0.4836 0.3263 0.026 Uiso 1 calc R
C8 C 0.5934(2) 0.6132(2) 0.29120(7) 0.0242(4) Uani 1 d .
H8 H 0.5621 0.6646 0.3178 0.029 Uiso 1 calc R
C9 C 0.5350(2) 0.6459(2) 0.24712(7) 0.0247(4) Uani 1 d .
H9 H 0.4646 0.7208 0.2436 0.030 Uiso 1 calc R
C10 C 0.57905(18) 0.5696(2) 0.20827(7) 0.0192(4) Uani 1 d .
H10 H 0.5391 0.5924 0.1782 0.023 Uiso 1 calc R
C11 C 0.7851(2) 0.0095(2) -0.02452(7) 0.0212(4) Uani 1 d .
H11 H 0.8634 -0.0540 -0.0264 0.025 Uiso 1 calc R
C12 C 0.6909(2) 0.0125(2) -0.06064(7) 0.0228(4) Uani 1 d .
H12 H 0.7039 -0.0505 -0.0871 0.027 Uiso 1 calc R
C13 C 0.57268(19) 0.1078(2) -0.05997(6) 0.0191(4) Uani 1 d .
C14 C 0.4797(2) 0.1174(2) -0.09918(7) 0.0227(4) Uani 1 d .
H14 H 0.4953 0.0576 -0.1261 0.027 Uiso 1 calc R
C15 C 0.3677(2) 0.2114(3) -0.09897(7) 0.0245(4) Uani 1 d .
H15 H 0.3066 0.2178 -0.1257 0.029 Uiso 1 calc R
C16 C 0.3440(2) 0.2978(2) -0.05910(7) 0.0248(4) Uani 1 d .
H16 H 0.2659 0.3622 -0.0587 0.030 Uiso 1 calc R
C17 C 0.4330(2) 0.2906(2) -0.02033(7) 0.0216(4) Uani 1 d .
H17 H 0.4148 0.3503 0.0064 0.026 Uiso 1 calc R
C18 C 0.55038(19) 0.1964(2) -0.01942(6) 0.0168(4) Uani 1 d .
C19 C 1.06655(19) 0.31976(19) 0.10164(7) 0.0163(4) Uani 1 d .
C20 C 1.1700(2) 0.3345(2) 0.13646(7) 0.0212(4) Uani 1 d .
H20 H 1.1626 0.2821 0.1653 0.025 Uiso 1 calc R
C21 C 1.2837(2) 0.4249(2) 0.12943(8) 0.0272(4) Uani 1 d .
H21 H 1.3546 0.4321 0.1531 0.033 Uiso 1 calc R
C22 C 1.2941(2) 0.5046(2) 0.08798(8) 0.0274(4) Uani 1 d .
H22 H 1.3708 0.5685 0.0835 0.033 Uiso 1 calc R
C23 C 1.1922(2) 0.4908(3) 0.05312(8) 0.0294(4) Uani 1 d .
H23 H 1.1990 0.5456 0.0247 0.035 Uiso 1 calc R
C24 C 1.0798(2) 0.3970(2) 0.05955(7) 0.0245(4) Uani 1 d .
H24 H 1.0117 0.3856 0.0351 0.029 Uiso 1 calc R
C25 C 0.92327(18) -0.0327(2) 0.14998(6) 0.0174(3) Uani 1 d .
C26 C 0.9877(2) -0.1527(2) 0.12708(8) 0.0233(4) Uani 1 d .
H26 H 1.0182 -0.1367 0.0966 0.028 Uiso 1 calc R
C27 C 1.0072(2) -0.2957(2) 0.14888(9) 0.0279(5) Uani 1 d .
H27 H 1.0528 -0.3763 0.1336 0.033 Uiso 1 calc R
C28 C 0.9604(2) -0.3202(2) 0.19276(8) 0.0260(4) Uani 1 d .
H28 H 0.9728 -0.4182 0.2073 0.031 Uiso 1 calc R
C29 C 0.8955(2) -0.2022(2) 0.21563(8) 0.0259(4) Uani 1 d .
H29 H 0.8629 -0.2197 0.2457 0.031 Uiso 1 calc R
C30 C 0.8781(2) -0.0583(2) 0.19449(7) 0.0219(4) Uani 1 d .
H30 H 0.8353 0.0229 0.2105 0.026 Uiso 1 calc R

loop_
_atom_site_aniso_label
_atom_site_aniso_U_11
_atom_site_aniso_U_22
_atom_site_aniso_U_33
_atom_site_aniso_U_23
_atom_site_aniso_U_13
_atom_site_aniso_U_12
Sn 0.01263(8) 0.01481(8) 0.01587(8) -0.00097(4) 0.00112(5) 0.00083(4)
O1 0.0149(6) 0.0197(6) 0.0170(6) -0.0026(5) -0.0013(5) 0.0036(5)
O2 0.0181(6) 0.0270(7) 0.0195(6) -0.0056(5) -0.0008(5) 0.0047(5)
N1 0.0148(7) 0.0177(7) 0.0159(7) -0.0023(6) 0.0025(6) 0.0012(6)
N2 0.0155(7) 0.0209(8) 0.0159(7) -0.0048(6) 0.0017(6) 0.0033(6)
C1 0.0138(8) 0.0138(8) 0.0178(8) -0.0008(7) 0.0026(6) -0.0017(6)
C2 0.0149(8) 0.0192(8) 0.0177(8) 0.0002(7) 0.0008(7) 0.0009(7)
C3 0.0171(8) 0.0162(8) 0.0156(8) -0.0002(6) 0.0016(7) -0.0024(6)
C4 0.0187(8) 0.0169(8) 0.0165(8) 0.0004(7) 0.0028(7) -0.0023(7)
C5 0.0138(8) 0.0154(8) 0.0165(8) -0.0024(6) 0.0013(6) -0.0032(6)
C6 0.0157(8) 0.0202(9) 0.0185(8) -0.0005(7) 0.0008(7) -0.0010(7)
C7 0.0221(9) 0.0268(10) 0.0167(8) -0.0029(7) -0.0010(7) -0.0029(8)
C8 0.0252(10) 0.0264(10) 0.0214(9) -0.0092(8) 0.0053(8) -0.0002(8)
C9 0.0214(9) 0.0254(10) 0.0274(10) -0.0066(8) 0.0008(8) 0.0050(8)
C10 0.0168(8) 0.0214(9) 0.0191(8) -0.0022(7) -0.0008(7) 0.0011(7)
C11 0.0235(9) 0.0207(9) 0.0198(9) -0.0033(7) 0.0045(7) 0.0014(7)
C12 0.0283(10) 0.0222(9) 0.0183(9) -0.0039(7) 0.0047(7) -0.0021(8)
C13 0.0214(9) 0.0188(9) 0.0172(8) 0.0010(7) 0.0019(7) -0.0045(7)
C14 0.0256(9) 0.0265(10) 0.0161(8) -0.0007(7) 0.0006(7) -0.0069(8)
C15 0.0222(10) 0.0329(10) 0.0179(9) 0.0018(8) -0.0027(7) -0.0086(8)
C16 0.0190(9) 0.0317(11) 0.0232(10) 0.0014(8) -0.0019(8) -0.0004(8)
C17 0.0208(9) 0.0272(10) 0.0168(8) -0.0022(7) 0.0007(7) -0.0004(7)
C18 0.0172(9) 0.0179(8) 0.0154(8) 0.0016(6) 0.0018(7) -0.0040(6)
C19 0.0137(8) 0.0156(8) 0.0199(9) -0.0011(6) 0.0028(7) 0.0018(6)
C20 0.0192(9) 0.0196(9) 0.0246(10) 0.0037(7) -0.0012(8) -0.0001(7)
C21 0.0188(9) 0.0239(10) 0.0384(12) 0.0012(9) -0.0034(8) -0.0007(7)
C22 0.0175(9) 0.0215(10) 0.0442(12) 0.0012(9) 0.0106(8) -0.0017(7)
C23 0.0309(11) 0.0297(11) 0.0285(10) 0.0066(9) 0.0109(9) -0.0005(9)
C24 0.0251(10) 0.0289(10) 0.0197(9) 0.0028(8) 0.0022(7) -0.0012(8)
C25 0.0142(8) 0.0174(8) 0.0205(8) -0.0006(7) -0.0010(6) -0.0022(6)
C26 0.0214(9) 0.0213(9) 0.0277(10) -0.0008(8) 0.0068(8) 0.0005(7)
C27 0.0241(10) 0.0186(9) 0.0414(13) -0.0020(9) 0.0058(9) 0.0020(8)
C28 0.0231(10) 0.0183(9) 0.0359(12) 0.0060(8) -0.0035(9) -0.0038(7)
C29 0.0263(10) 0.0275(10) 0.0235(10) 0.0035(8) -0.0013(8) -0.0063(8)
C30 0.0218(9) 0.0224(9) 0.0213(9) -0.0025(7) -0.0004(7) 0.0000(7)

loop_
_atom_type_symbol
_atom_type_description
_atom_type_scat_dispersion_real
_atom_type_scat_dispersion_imag
_atom_type_scat_source
C C 0.0033 0.0016 'International Tables Vol C Tables 4.2.6.8 and 6.1.1.4'
H H 0.0000 0.0000 'International Tables Vol C Tables 4.2.6.8 and 6.1.1.4'
N N 0.0061 0.0033 'International Tables Vol C Tables 4.2.6.8 and 6.1.1.4'
O O 0.0106 0.0060 'International Tables Vol C Tables 4.2.6.8 and 6.1.1.4'
Sn Sn -0.6537 1.4246 'International Tables Vol C Tables 4.2.6.8 and 6.1.1.4'

loop_
_geom_angle_atom_site_label_1
_geom_angle_atom_site_label_2
_geom_angle_atom_site_label_3
_geom_angle
O1 Sn N1 74.23(5)
O2 Sn O1 157.04(5)
O2 Sn N1 82.90(5)
O2 Sn C19 95.43(7)
O2 Sn C25 96.80(6)
C19 Sn O1 96.50(6)
C19 Sn N1 116.30(6)
C25 Sn O1 94.06(6)
C25 Sn N1 123.30(6)
C25 Sn C19 120.13(7)
C1 O1 Sn 113.60(11)
C4 O2 Sn 133.96(12)
N2 N1 Sn 115.95(11)
C2 N1 Sn 129.07(13)
C2 N1 N2 114.97(15)
C1 N2 N1 111.05(15)
O1 C1 N2 125.13(16)
O1 C1 C5 117.55(15)
N2 C1 C5 117.29(16)
N1 C2 H2 116.2
N1 C2 C3 127.60(17)
C3 C2 H2 116.2
C2 C3 C18 118.58(17)
C4 C3 C2 122.00(17)
C4 C3 C18 119.40(16)
O2 C4 C3 124.27(16)
O2 C4 C11 116.23(16)
C3 C4 C11 119.50(17)
C6 C5 C1 119.60(16)
C6 C5 C10 119.77(16)
C10 C5 C1 120.63(16)
C5 C6 H6 120.0
C7 C6 C5 120.01(17)
C7 C6 H6 120.0
C6 C7 H7 119.9
C8 C7 C6 120.11(18)
C8 C7 H7 119.9
C7 C8 H8 120.0
C7 C8 C9 119.92(18)
C9 C8 H8 120.0
C8 C9 H9 119.9
C10 C9 C8 120.28(19)
C10 C9 H9 119.9
C5 C10 H10 120.1
C9 C10 C5 119.89(18)
C9 C10 H10 120.1
C4 C11 H11 119.5
C12 C11 C4 121.07(18)
C12 C11 H11 119.5
C11 C12 H12 119.1
C11 C12 C13 121.74(18)
C13 C12 H12 119.1
C14 C13 C12 121.09(17)
C14 C13 C18 119.94(18)
C18 C13 C12 118.95(17)
C13 C14 H14 119.4
C15 C14 C13 121.17(18)
C15 C14 H14 119.4
C14 C15 H15 120.3
C14 C15 C16 119.33(18)
C16 C15 H15 120.3
C15 C16 H16 119.6
C17 C16 C15 120.7(2)
C17 C16 H16 119.6
C16 C17 H17 119.2
C16 C17 C18 121.58(19)
C18 C17 H17 119.2
C13 C18 C3 119.18(17)
C17 C18 C3 123.56(17)
C17 C18 C13 117.24(17)
C20 C19 Sn 118.07(14)
C24 C19 Sn 123.24(15)
C24 C19 C20 118.69(18)
C19 C20 H20 119.7
C21 C20 C19 120.67(19)
C21 C20 H20 119.7
C20 C21 H21 119.9
C22 C21 C20 120.15(19)
C22 C21 H21 119.9
C21 C22 H22 120.1
C23 C22 C21 119.74(19)
C23 C22 H22 120.1
C22 C23 H23 119.9
C22 C23 C24 120.28(19)
C24 C23 H23 119.9
C19 C24 H24 119.8
C23 C24 C19 120.42(19)
C23 C24 H24 119.8
C26 C25 Sn 118.80(14)
C30 C25 Sn 121.94(14)
C30 C25 C26 119.25(18)
C25 C26 H26 120.0
C27 C26 C25 120.1(2)
C27 C26 H26 120.0
C26 C27 H27 120.0
C28 C27 C26 120.08(19)
C28 C27 H27 120.0
C27 C28 H28 119.9
C27 C28 C29 120.26(19)
C29 C28 H28 119.9
C28 C29 H29 120.0
C28 C29 C30 120.0(2)
C30 C29 H29 120.0
C25 C30 H30 119.8
C29 C30 C25 120.34(19)
C29 C30 H30 119.8

loop_
_geom_bond_atom_site_label_1
_geom_bond_atom_site_label_2
_geom_bond_distance
Sn O1 2.1203(13)
Sn O2 2.0772(13)
Sn N1 2.1478(15)
Sn C19 2.1164(18)
Sn C25 2.1101(19)
O1 C1 1.305(2)
O2 C4 1.315(2)
N1 N2 1.403(2)
N1 C2 1.303(2)
N2 C1 1.309(2)
C1 C5 1.484(2)
C2 H2 0.9500
C2 C3 1.426(3)
C3 C4 1.407(3)
C3 C18 1.459(3)
C4 C11 1.431(3)
C5 C6 1.395(2)
C5 C10 1.397(2)
C6 H6 0.9500
C6 C7 1.390(3)
C7 H7 0.9500
C7 C8 1.389(3)
C8 H8 0.9500
C8 C9 1.392(3)
C9 H9 0.9500
C9 C10 1.387(3)
C10 H10 0.9500
C11 H11 0.9500
C11 C12 1.355(3)
C12 H12 0.9500
C12 C13 1.427(3)
C13 C14 1.416(3)
C13 C18 1.422(3)
C14 H14 0.9500
C14 C15 1.371(3)
C15 H15 0.9500
C15 C16 1.398(3)
C16 H16 0.9500
C16 C17 1.382(3)
C17 H17 0.9500
C17 C18 1.412(3)
C19 C20 1.395(3)
C19 C24 1.394(3)
C20 H20 0.9500
C20 C21 1.389(3)
C21 H21 0.9500
C21 C22 1.385(3)
C22 H22 0.9500
C22 C23 1.384(3)
C23 H23 0.9500
C23 C24 1.392(3)
C24 H24 0.9500
C25 C26 1.399(3)
C25 C30 1.395(3)
C26 H26 0.9500
C26 C27 1.395(3)
C27 H27 0.9500
C27 C28 1.382(3)
C28 H28 0.9500
C28 C29 1.388(3)
C29 H29 0.9500
C29 C30 1.391(3)
C30 H30 0.9500
